data_7034304
loop_
_publ_author_name
'Lummis, Paul A.'
'McDonald, Robert'
'Ferguson, Michael J.'
'Rivard, Eric'

_publ_section_title
;
 Synthesis, characterisation, and dehydrocoupling ability of zirconium
 complexes bearing hindered bis(amido)silyl ligands.
;
_journal_issue 15
_journal_name_full 'Dalton transactions (Cambridge, England : 2003)'
_journal_page_first 7009
_journal_page_last 7020
_journal_paper_doi 10.1039/c5dt00306g
_journal_volume 44
_journal_year 2015
_chemical_formula_moiety 'C32 H54 Cl2 N3 Si Zr, C16 H32 Li O4'
_chemical_formula_sum 'C48 H86 Cl2 Li N3 O4 Si Zr'
_chemical_formula_weight 966.34
_chemical_name_systematic
; 
 ? 
;
_space_group_crystal_system orthorhombic
_space_group_IT_number 19
_space_group_name_Hall 'P 2ac 2ab'
_space_group_name_H-M_alt 'P 21 21 21'
_symmetry_space_group_name_Hall 'P 2ac 2ab'
_symmetry_space_group_name_H-M 'P 21 21 21'
_atom_sites_solution_hydrogens geom
_audit_creation_method SHELXL-2013
_audit_update_record
;
2015-01-12 deposited with the CCDC.
2015-03-06 downloaded from the CCDC.
;
_cell_angle_alpha 90
_cell_angle_beta 90
_cell_angle_gamma 90
_cell_formula_units_Z 4
_cell_length_a 15.266(2)
_cell_length_b 18.419(3)
_cell_length_c 19.316(3)
_cell_measurement_reflns_used 5516
_cell_measurement_temperature 173(2)
_cell_measurement_theta_max 18.16
_cell_measurement_theta_min 2.21
_cell_volume 5431.4(14)
_computing_cell_refinement 'Bruker SAINT'
_computing_data_collection 'Bruker APEX2'
_computing_data_reduction 'Bruker SAINT'
_computing_molecular_graphics 'Bruker SHELXTL'
_computing_publication_material 'Bruker SHELXTL'
_computing_structure_refinement 'SHELXL-2013 (Sheldrick, 2013)'
_computing_structure_solution 'DIRDIF-2008 (Beurskens et al., 2008)'
_diffrn_ambient_temperature 173(2)
_diffrn_measured_fraction_theta_full 1.000
_diffrn_measured_fraction_theta_max 0.988
_diffrn_measurement_device_type 'Bruker APEX-II CCD'
_diffrn_measurement_method '\\w scans'
_diffrn_radiation_type MoK\a
_diffrn_radiation_wavelength 0.71073
_diffrn_reflns_av_R_equivalents 0.0788
_diffrn_reflns_av_unetI/netI 0.0630
_diffrn_reflns_Laue_measured_fraction_full 1.000
_diffrn_reflns_Laue_measured_fraction_max 0.988
_diffrn_reflns_limit_h_max 19
_diffrn_reflns_limit_h_min -19
_diffrn_reflns_limit_k_max 23
_diffrn_reflns_limit_k_min -23
_diffrn_reflns_limit_l_max 24
_diffrn_reflns_limit_l_min -24
_diffrn_reflns_number 43340
_diffrn_reflns_point_group_measured_fraction_full 0.999
_diffrn_reflns_point_group_measured_fraction_max 0.986
_diffrn_reflns_theta_full 25.242
_diffrn_reflns_theta_max 26.669
_diffrn_reflns_theta_min 1.528
_exptl_absorpt_coefficient_mu 0.363
_exptl_absorpt_correction_T_max 1.0000
_exptl_absorpt_correction_T_min 0.7591
_exptl_absorpt_correction_type integration
_exptl_absorpt_process_details 'SADABS (Sheldrick, 2008)'
_exptl_crystal_colour colourless
_exptl_crystal_density_diffrn 1.182
_exptl_crystal_description prism
_exptl_crystal_F_000 2072
_exptl_crystal_size_max 0.242
_exptl_crystal_size_mid 0.235
_exptl_crystal_size_min 0.205
_refine_diff_density_max 0.664
_refine_diff_density_min -0.570
_refine_diff_density_rms 0.059
_refine_ls_abs_structure_details
; 
 Flack x determined using 3887 quotients [(I+)-(I-)]/[(I+)+(I-)] 
 (Parsons and Flack (2004), Acta Cryst. A60, s61). 
;
_refine_ls_abs_structure_Flack 0.010(19)
_refine_ls_extinction_method none
_refine_ls_goodness_of_fit_ref 1.054
_refine_ls_hydrogen_treatment constr
_refine_ls_matrix_type full
_refine_ls_number_parameters 536
_refine_ls_number_reflns 11293
_refine_ls_number_restraints 23
_refine_ls_restrained_S_all 1.063
_refine_ls_R_factor_all 0.0586
_refine_ls_R_factor_gt 0.0485
_refine_ls_shift/su_max 0.001
_refine_ls_shift/su_mean 0.000
_refine_ls_structure_factor_coef Fsqd
_refine_ls_weighting_details 'w=1/[\s^2^(Fo^2^)+(0.0445P)^2^+1.9706P] where P=(Fo^2^+2Fc^2^)/3'
_refine_ls_weighting_scheme calc
_refine_ls_wR_factor_gt 0.1088
_refine_ls_wR_factor_ref 0.1135
_reflns_Friedel_coverage 0.816
_reflns_Friedel_fraction_full 0.999
_reflns_Friedel_fraction_max 0.984
_reflns_number_gt 9794
_reflns_number_total 11293
_reflns_threshold_expression 'I > 2\s(I)'
_cod_data_source_file c5dt00306g2.cif
_cod_data_source_block riv1113
_cod_depositor_comments 'Adding full bibliography for 7034303--7034308.cif.'
_cod_original_cell_volume 5431.5(14)
_cod_database_code 7034304
_shelx_space_group_comment
; 
The symmetry employed for this shelxl refinement is uniquely defined 
by the following loop, which should always be used as a source of 
symmetry information in preference to the above space-group names. 
They are only intended as comments. 
;
_shelx_estimated_absorpt_t_min 0.917
_shelx_estimated_absorpt_t_max 0.929
_shelxl_version_number 2013-4

loop_
_space_group_symop_operation_xyz
'x, y, z'
'-x+1/2, -y, z+1/2'
'-x, y+1/2, -z+1/2'
'x+1/2, -y+1/2, -z'

loop_
_atom_site_label
_atom_site_type_symbol
_atom_site_fract_x
_atom_site_fract_y
_atom_site_fract_z
_atom_site_U_iso_or_equiv
_atom_site_adp_type
_atom_site_occupancy
_atom_site_site_symmetry_order
_atom_site_calc_flag
_atom_site_refinement_flags_posn
_atom_site_refinement_flags_adp
_atom_site_refinement_flags_occupancy
_atom_site_disorder_assembly
_atom_site_disorder_group
Zr Zr -0.07291(3) 0.54271(2) 0.50944(2) 0.03066(12) Uani 1 1 d . . . . .
Cl1 Cl -0.15244(10) 0.42617(7) 0.49284(9) 0.0546(4) Uani 1 1 d . . . . .
Cl2 Cl -0.03215(13) 0.50521(10) 0.62782(8) 0.0691(5) Uani 1 1 d . . . . .
Si Si 0.04548(9) 0.60909(7) 0.41082(7) 0.0308(3) Uani 1 1 d . . . . .
N1 N -0.0358(2) 0.5437(2) 0.40403(19) 0.0295(8) Uani 1 1 d . . . . .
N2 N 0.0447(2) 0.60520(18) 0.5002(2) 0.0306(8) Uani 1 1 d . . . . .
N3 N -0.1744(3) 0.6124(2) 0.5244(2) 0.0420(11) Uani 1 1 d . . . . .
C1 C 0.1528(4) 0.5896(3) 0.3652(3) 0.0431(13) Uani 1 1 d . . . . .
H1 H 0.1749 0.5421 0.3832 0.052 Uiso 1 1 calc R U . . .
C2 C 0.1424(4) 0.5815(4) 0.2855(3) 0.0577(16) Uani 1 1 d . . . . .
H2A H 0.1998 0.5716 0.2647 0.069 Uiso 1 1 calc R U . . .
H2B H 0.1186 0.6266 0.2663 0.069 Uiso 1 1 calc R U . . .
H2C H 0.1025 0.5413 0.2754 0.069 Uiso 1 1 calc R U . . .
C3 C 0.2232(4) 0.6469(4) 0.3806(4) 0.0625(18) Uani 1 1 d . . . . .
H3A H 0.2771 0.6345 0.3558 0.075 Uiso 1 1 calc R U . . .
H3B H 0.2348 0.6481 0.4305 0.075 Uiso 1 1 calc R U . . .
H3C H 0.2025 0.6946 0.3653 0.075 Uiso 1 1 calc R U . . .
C4 C 0.0036(4) 0.7002(3) 0.3809(3) 0.0455(13) Uani 1 1 d . . . . .
H4 H -0.0535 0.7068 0.4055 0.055 Uiso 1 1 calc R U . . .
C5 C -0.0187(5) 0.7064(3) 0.3040(3) 0.0592(17) Uani 1 1 d . . . . .
H5A H -0.0396 0.7556 0.2939 0.071 Uiso 1 1 calc R U . . .
H5B H -0.0646 0.6712 0.2923 0.071 Uiso 1 1 calc R U . . .
H5C H 0.0337 0.6964 0.2763 0.071 Uiso 1 1 calc R U . . .
C6 C 0.0599(5) 0.7659(3) 0.4033(4) 0.0660(19) Uani 1 1 d . . . . .
H6A H 0.0336 0.8107 0.3856 0.079 Uiso 1 1 calc R U . . .
H6B H 0.1193 0.7606 0.3846 0.079 Uiso 1 1 calc R U . . .
H6C H 0.0627 0.7679 0.4540 0.079 Uiso 1 1 calc R U . . .
C7 C -0.2047(4) 0.6797(3) 0.4953(4) 0.0531(15) Uani 1 1 d . . . . .
H7A H -0.2643 0.6734 0.4775 0.064 Uiso 1 1 calc R U . . .
H7B H -0.1658 0.6943 0.4574 0.064 Uiso 1 1 calc R U . . .
H7C H -0.2046 0.7174 0.5312 0.064 Uiso 1 1 calc R U . . .
C8 C -0.2348(4) 0.5884(4) 0.5785(4) 0.0674(19) Uani 1 1 d . . . . .
H8A H -0.2946 0.5873 0.5600 0.081 Uiso 1 1 calc R U . . .
H8B H -0.2322 0.6222 0.6177 0.081 Uiso 1 1 calc R U . . .
H8C H -0.2182 0.5397 0.5941 0.081 Uiso 1 1 calc R U . . .
C11 C -0.0595(3) 0.4996(2) 0.3468(2) 0.0289(10) Uani 1 1 d . . . . .
C12 C -0.0105(3) 0.4361(2) 0.3308(3) 0.0374(11) Uani 1 1 d . . . . .
C13 C -0.0347(4) 0.3957(3) 0.2729(3) 0.0494(14) Uani 1 1 d . . . . .
H13 H -0.0011 0.3540 0.2612 0.059 Uiso 1 1 calc R U . . .
C14 C -0.1054(4) 0.4137(3) 0.2318(3) 0.0539(16) Uani 1 1 d . . . . .
H14 H -0.1195 0.3855 0.1921 0.065 Uiso 1 1 calc R U . . .
C15 C -0.1545(4) 0.4725(3) 0.2493(3) 0.0462(14) Uani 1 1 d . . . . .
H15 H -0.2041 0.4843 0.2218 0.055 Uiso 1 1 calc R U . . .
C16 C -0.1346(3) 0.5163(3) 0.3065(3) 0.0357(11) Uani 1 1 d . . . . .
C17 C 0.0638(4) 0.4087(3) 0.3752(3) 0.0479(13) Uani 1 1 d . . . . .
H17 H 0.0770 0.4470 0.4104 0.057 Uiso 1 1 calc R U . . .
C18 C 0.0378(5) 0.3404(4) 0.4139(4) 0.070(2) Uani 1 1 d . . . . .
H18A H -0.0163 0.3494 0.4399 0.084 Uiso 1 1 calc R U . . .
H18B H 0.0847 0.3268 0.4460 0.084 Uiso 1 1 calc R U . . .
H18C H 0.0281 0.3009 0.3808 0.084 Uiso 1 1 calc R U . . .
C19 C 0.1484(4) 0.3934(4) 0.3350(4) 0.068(2) Uani 1 1 d . . . . .
H19A H 0.1661 0.4371 0.3097 0.082 Uiso 1 1 calc R U . . .
H19B H 0.1384 0.3536 0.3023 0.082 Uiso 1 1 calc R U . . .
H19C H 0.1949 0.3797 0.3675 0.082 Uiso 1 1 calc R U . . .
C20 C -0.1954(4) 0.5779(3) 0.3254(3) 0.0436(13) Uani 1 1 d . . . . .
H20 H -0.1629 0.6120 0.3565 0.052 Uiso 1 1 calc R U . . .
C21 C -0.2742(4) 0.5490(4) 0.3650(4) 0.0639(17) Uani 1 1 d . . . . .
H21A H -0.2541 0.5218 0.4055 0.077 Uiso 1 1 calc R U . . .
H21B H -0.3084 0.5170 0.3348 0.077 Uiso 1 1 calc R U . . .
H21C H -0.3109 0.5897 0.3800 0.077 Uiso 1 1 calc R U . . .
C22 C -0.2258(5) 0.6206(4) 0.2616(4) 0.073(2) Uani 1 1 d . . . . .
H22A H -0.1747 0.6389 0.2365 0.087 Uiso 1 1 calc R U . . .
H22B H -0.2624 0.6615 0.2763 0.087 Uiso 1 1 calc R U . . .
H22C H -0.2599 0.5886 0.2313 0.087 Uiso 1 1 calc R U . . .
C31 C 0.1050(3) 0.6310(3) 0.5505(3) 0.0349(11) Uani 1 1 d . . . . .
C32 C 0.1828(4) 0.5918(3) 0.5649(3) 0.0443(13) Uani 1 1 d . . . . .
C33 C 0.2418(4) 0.6189(4) 0.6145(4) 0.0572(16) Uani 1 1 d . . . . .
H33 H 0.2940 0.5927 0.6240 0.069 Uiso 1 1 calc R U . . .
C34 C 0.2257(4) 0.6821(4) 0.6494(4) 0.0582(17) Uani 1 1 d . . . . .
H34 H 0.2671 0.7003 0.6817 0.070 Uiso 1 1 calc R U . . .
C35 C 0.1487(4) 0.7192(3) 0.6373(3) 0.0477(14) Uani 1 1 d . . . . .
H35 H 0.1370 0.7624 0.6625 0.057 Uiso 1 1 calc R U . . .
C36 C 0.0877(3) 0.6950(3) 0.5889(3) 0.0371(11) Uani 1 1 d . . . . .
C37 C 0.2036(4) 0.5188(3) 0.5321(4) 0.0567(17) Uani 1 1 d . . . . .
H37 H 0.1603 0.5108 0.4940 0.068 Uiso 1 1 calc R U . . .
C38 C 0.1923(6) 0.4571(4) 0.5837(5) 0.086(2) Uani 1 1 d . . . . .
H38A H 0.1338 0.4597 0.6044 0.104 Uiso 1 1 calc R U . . .
H38B H 0.2367 0.4613 0.6201 0.104 Uiso 1 1 calc R U . . .
H38C H 0.1992 0.4105 0.5598 0.104 Uiso 1 1 calc R U . . .
C39 C 0.2954(5) 0.5150(4) 0.4997(5) 0.086(2) Uani 1 1 d . . . . .
H39A H 0.3025 0.5549 0.4666 0.104 Uiso 1 1 calc R U . . .
H39B H 0.3025 0.4686 0.4756 0.104 Uiso 1 1 calc R U . . .
H39C H 0.3397 0.5193 0.5361 0.104 Uiso 1 1 calc R U . . .
C40 C 0.0012(3) 0.7357(3) 0.5822(3) 0.0388(11) Uani 1 1 d . . . . .
H40 H -0.0279 0.7194 0.5385 0.047 Uiso 1 1 calc R U . . .
C41 C -0.0589(4) 0.7170(3) 0.6424(3) 0.0530(15) Uani 1 1 d . . . . .
H41A H -0.0664 0.6643 0.6451 0.064 Uiso 1 1 calc R U . . .
H41B H -0.1161 0.7401 0.6354 0.064 Uiso 1 1 calc R U . . .
H41C H -0.0331 0.7348 0.6857 0.064 Uiso 1 1 calc R U . . .
C42 C 0.0126(4) 0.8183(3) 0.5787(4) 0.0580(16) Uani 1 1 d . . . . .
H42A H 0.0515 0.8307 0.5401 0.070 Uiso 1 1 calc R U . . .
H42B H 0.0382 0.8358 0.6221 0.070 Uiso 1 1 calc R U . . .
H42C H -0.0446 0.8412 0.5716 0.070 Uiso 1 1 calc R U . . .
O1 O 0.1487(3) 0.1765(3) 0.6210(3) 0.0642(12) Uani 1 1 d . . . . .
O2 O -0.0363(3) 0.2325(2) 0.5894(3) 0.0619(12) Uani 1 1 d . . . . .
O3 O -0.0178(3) 0.0799(2) 0.6554(3) 0.0739(14) Uani 1 1 d D . . . .
O4 O 0.0346(3) 0.1064(3) 0.5013(3) 0.0830(15) Uani 1 1 d D . . . .
C51 C 0.1875(7) 0.1646(5) 0.6860(5) 0.101(3) Uani 1 1 d . . . . .
H51A H 0.2217 0.1189 0.6858 0.121 Uiso 1 1 calc R U . . .
H51B H 0.1422 0.1614 0.7226 0.121 Uiso 1 1 calc R U . . .
C52 C 0.2460(7) 0.2283(5) 0.6981(6) 0.101(3) Uani 1 1 d . . . . .
H52A H 0.2940 0.2164 0.7306 0.121 Uiso 1 1 calc R U . . .
H52B H 0.2129 0.2706 0.7158 0.121 Uiso 1 1 calc R U . . .
C53 C 0.2798(7) 0.2415(7) 0.6266(7) 0.120(4) Uani 1 1 d . . . . .
H53A H 0.2948 0.2934 0.6202 0.144 Uiso 1 1 calc R U . . .
H53B H 0.3328 0.2119 0.6177 0.144 Uiso 1 1 calc R U . . .
C54 C 0.2076(5) 0.2200(5) 0.5795(5) 0.082(2) Uani 1 1 d . . . . .
H54A H 0.1771 0.2634 0.5612 0.098 Uiso 1 1 calc R U . . .
H54B H 0.2305 0.1914 0.5400 0.098 Uiso 1 1 calc R U . . .
C61 C -0.1280(5) 0.2353(4) 0.5762(5) 0.074(2) Uani 1 1 d . . . . .
H61A H -0.1530 0.1857 0.5760 0.088 Uiso 1 1 calc R U . . .
H61B H -0.1392 0.2578 0.5305 0.088 Uiso 1 1 calc R U . . .
C62 C -0.1686(5) 0.2796(5) 0.6322(5) 0.082(2) Uani 1 1 d . . . . .
H62A H -0.2096 0.3158 0.6126 0.099 Uiso 1 1 calc R U . . .
H62B H -0.2009 0.2482 0.6651 0.099 Uiso 1 1 calc R U . . .
C63 C -0.0942(5) 0.3159(4) 0.6671(4) 0.075(2) Uani 1 1 d . . . . .
H63A H -0.0853 0.2958 0.7141 0.090 Uiso 1 1 calc R U . . .
H63B H -0.1048 0.3688 0.6709 0.090 Uiso 1 1 calc R U . . .
C64 C -0.0157(5) 0.3010(3) 0.6219(4) 0.0670(19) Uani 1 1 d . . . . .
H64A H -0.0080 0.3397 0.5869 0.080 Uiso 1 1 calc R U . . .
H64B H 0.0384 0.2973 0.6499 0.080 Uiso 1 1 calc R U . . .
C71A C -0.0229(7) 0.0037(5) 0.6370(5) 0.060(3) Uiso 0.65 1 d D . P A 1
H71A H 0.0359 -0.0161 0.6265 0.071 Uiso 0.65 1 calc R U P A 1
H71B H -0.0614 -0.0036 0.5963 0.071 Uiso 0.65 1 calc R U P A 1
C72A C -0.0616(8) -0.0318(6) 0.7014(6) 0.064(3) Uiso 0.65 1 d D . P A 1
H72A H -0.0157 -0.0414 0.7365 0.077 Uiso 0.65 1 calc R U P A 1
H72B H -0.0914 -0.0780 0.6898 0.077 Uiso 0.65 1 calc R U P A 1
C73A C -0.1270(7) 0.0252(6) 0.7269(7) 0.071(3) Uiso 0.65 1 d D . P A 1
H73A H -0.1828 0.0224 0.7010 0.085 Uiso 0.65 1 calc R U P A 1
H73B H -0.1390 0.0195 0.7770 0.085 Uiso 0.65 1 calc R U P A 1
C74A C -0.0800(8) 0.0942(6) 0.7125(6) 0.071(3) Uiso 0.65 1 d D . P A 1
H74A H -0.1221 0.1325 0.6989 0.085 Uiso 0.65 1 calc R U P A 1
H74B H -0.0481 0.1106 0.7542 0.085 Uiso 0.65 1 calc R U P A 1
C71B C -0.0017(12) 0.0014(6) 0.6712(11) 0.075(6) Uiso 0.35 1 d D . P A 2
H71C H 0.0490 -0.0054 0.7026 0.090 Uiso 0.35 1 calc R U P A 2
H71D H 0.0070 -0.0277 0.6287 0.090 Uiso 0.35 1 calc R U P A 2
C72B C -0.0896(16) -0.0168(9) 0.7074(14) 0.092(9) Uiso 0.35 1 d D . P A 2
H72C H -0.1341 -0.0323 0.6732 0.111 Uiso 0.35 1 calc R U P A 2
H72D H -0.0817 -0.0558 0.7420 0.111 Uiso 0.35 1 calc R U P A 2
C73B C -0.1163(12) 0.0548(11) 0.7424(10) 0.077(7) Uiso 0.35 1 d D . P A 2
H73C H -0.1737 0.0717 0.7247 0.092 Uiso 0.35 1 calc R U P A 2
H73D H -0.1203 0.0487 0.7932 0.092 Uiso 0.35 1 calc R U P A 2
C74B C -0.0434(15) 0.1088(9) 0.7233(9) 0.078(7) Uiso 0.35 1 d D . P A 2
H74C H -0.0659 0.1591 0.7199 0.093 Uiso 0.35 1 calc R U P A 2
H74D H 0.0056 0.1071 0.7568 0.093 Uiso 0.35 1 calc R U P A 2
C81 C -0.0163(7) 0.1330(5) 0.4444(4) 0.095(3) Uani 1 1 d D . . . .
H81A H -0.0286 0.1855 0.4495 0.114 Uiso 0.5 1 calc R U P B 1
H81B H -0.0724 0.1064 0.4404 0.114 Uiso 0.5 1 calc R U P B 1
H81C H 0.0026 0.1826 0.4312 0.114 Uiso 0.5 1 calc R U P C 2
H81D H -0.0793 0.1342 0.4564 0.114 Uiso 0.5 1 calc R U P C 2
C82A C 0.0411(11) 0.1189(10) 0.3836(8) 0.094(5) Uiso 0.5 1 d D . P D 1
H82A H 0.0073 0.0970 0.3452 0.113 Uiso 0.5 1 calc R U P D 1
H82B H 0.0685 0.1644 0.3670 0.113 Uiso 0.5 1 calc R U P D 1
C83A C 0.1085(11) 0.0675(9) 0.4099(8) 0.092(5) Uiso 0.5 1 d D . P D 1
H83A H 0.1654 0.0927 0.4154 0.111 Uiso 0.5 1 calc R U P D 1
H83B H 0.1163 0.0268 0.3770 0.111 Uiso 0.5 1 calc R U P D 1
C84A C 0.0760(13) 0.0387(7) 0.4807(8) 0.081(5) Uiso 0.5 1 d D . P D 1
H84A H 0.0337 -0.0017 0.4761 0.097 Uiso 0.5 1 calc R U P D 1
H84B H 0.1246 0.0246 0.5119 0.097 Uiso 0.5 1 calc R U P D 1
C82B C 0.0006(13) 0.0801(8) 0.3863(8) 0.088(5) Uiso 0.5 1 d D . P D 2
H82C H -0.0548 0.0646 0.3641 0.105 Uiso 0.5 1 calc R U P D 2
H82D H 0.0396 0.1013 0.3508 0.105 Uiso 0.5 1 calc R U P D 2
C83B C 0.0441(14) 0.0179(9) 0.4229(10) 0.113(7) Uiso 0.5 1 d D . P D 2
H83C H 0.0792 -0.0121 0.3908 0.136 Uiso 0.5 1 calc R U P D 2
H83D H 0.0010 -0.0132 0.4472 0.136 Uiso 0.5 1 calc R U P D 2
C84B C 0.1023(8) 0.0599(8) 0.4741(7) 0.059(4) Uiso 0.5 1 d D . P D 2
H84C H 0.1280 0.0280 0.5100 0.071 Uiso 0.5 1 calc R U P D 2
H84D H 0.1493 0.0875 0.4505 0.071 Uiso 0.5 1 calc R U P D 2
Li Li 0.0340(7) 0.1473(6) 0.5915(6) 0.057(3) Uani 1 1 d . . . . .

loop_
_atom_site_aniso_label
_atom_site_aniso_U_11
_atom_site_aniso_U_22
_atom_site_aniso_U_33
_atom_site_aniso_U_23
_atom_site_aniso_U_13
_atom_site_aniso_U_12
Zr 0.0333(2) 0.02908(19) 0.0296(2) 0.00014(18) 0.00405(19) -0.00272(18)
Cl1 0.0589(8) 0.0394(6) 0.0656(10) -0.0038(7) 0.0089(8) -0.0180(6)
Cl2 0.0914(13) 0.0720(10) 0.0440(9) 0.0205(8) -0.0136(9) -0.0237(9)
Si 0.0343(7) 0.0272(6) 0.0309(7) -0.0011(5) 0.0033(5) -0.0027(5)
N1 0.0317(18) 0.0262(17) 0.0305(19) -0.0013(17) -0.0004(15) 0.0015(17)
N2 0.0326(18) 0.0298(17) 0.029(2) -0.0023(17) 0.0012(17) -0.0016(14)
N3 0.034(2) 0.045(2) 0.047(3) -0.008(2) 0.009(2) 0.0000(19)
C1 0.043(3) 0.041(3) 0.046(3) -0.006(2) 0.015(3) -0.008(2)
C2 0.061(4) 0.061(4) 0.050(4) -0.002(3) 0.021(3) -0.001(3)
C3 0.047(4) 0.062(4) 0.079(5) -0.012(3) 0.019(3) -0.016(3)
C4 0.056(3) 0.035(3) 0.045(3) 0.008(2) 0.011(3) 0.004(2)
C5 0.074(4) 0.054(4) 0.050(4) 0.019(3) -0.005(3) 0.006(3)
C6 0.096(5) 0.029(3) 0.073(4) 0.003(3) 0.015(4) -0.009(3)
C7 0.039(3) 0.053(3) 0.067(4) -0.009(3) 0.002(3) 0.009(2)
C8 0.052(4) 0.071(4) 0.080(5) -0.010(4) 0.031(4) -0.004(3)
C11 0.032(3) 0.026(2) 0.029(2) -0.0027(17) 0.003(2) -0.0023(18)
C12 0.034(3) 0.030(2) 0.049(3) -0.007(2) 0.005(2) -0.0030(19)
C13 0.050(3) 0.039(3) 0.059(4) -0.020(3) 0.008(3) 0.004(3)
C14 0.063(4) 0.054(3) 0.044(3) -0.022(3) -0.006(3) 0.001(3)
C15 0.047(3) 0.053(3) 0.039(3) -0.010(2) -0.005(2) 0.002(3)
C16 0.038(3) 0.038(3) 0.031(3) -0.005(2) 0.002(2) -0.002(2)
C17 0.044(3) 0.034(2) 0.066(4) -0.008(2) -0.003(3) 0.011(2)
C18 0.067(4) 0.054(4) 0.090(5) 0.017(4) 0.000(4) 0.017(3)
C19 0.044(4) 0.052(4) 0.110(6) -0.004(4) 0.008(4) 0.014(3)
C20 0.044(3) 0.051(3) 0.036(3) -0.011(2) -0.006(2) 0.009(2)
C21 0.041(3) 0.077(4) 0.073(4) -0.026(4) 0.004(3) 0.004(3)
C22 0.083(5) 0.067(4) 0.067(5) -0.013(4) -0.030(4) 0.033(4)
C31 0.032(2) 0.039(3) 0.034(3) -0.004(2) 0.002(2) -0.004(2)
C32 0.039(3) 0.048(3) 0.046(3) -0.003(2) -0.005(3) 0.005(2)
C33 0.038(3) 0.064(4) 0.069(4) -0.002(3) -0.015(3) 0.007(3)
C34 0.048(4) 0.064(4) 0.062(4) -0.013(3) -0.019(3) -0.006(3)
C35 0.049(3) 0.045(3) 0.049(4) -0.013(3) -0.006(3) -0.006(3)
C36 0.037(3) 0.037(2) 0.037(3) -0.004(2) -0.003(2) -0.004(2)
C37 0.055(4) 0.055(3) 0.060(4) -0.006(3) -0.014(3) 0.020(3)
C38 0.105(6) 0.051(4) 0.103(6) -0.004(4) -0.011(5) 0.024(4)
C39 0.067(4) 0.093(5) 0.099(7) -0.017(5) 0.006(5) 0.030(4)
C40 0.038(3) 0.039(3) 0.038(3) -0.011(2) -0.001(2) 0.000(2)
C41 0.051(4) 0.059(3) 0.050(3) -0.014(3) 0.005(3) -0.001(3)
C42 0.061(4) 0.039(3) 0.074(5) -0.013(3) -0.003(3) 0.004(3)
O1 0.054(3) 0.073(3) 0.065(3) 0.002(2) -0.006(2) 0.008(2)
O2 0.057(3) 0.060(3) 0.068(3) -0.002(2) 0.007(2) 0.017(2)
O3 0.080(3) 0.049(2) 0.093(4) 0.000(2) 0.009(3) -0.001(2)
O4 0.097(4) 0.087(3) 0.065(3) -0.022(3) -0.016(3) 0.040(3)
C51 0.107(7) 0.099(7) 0.097(7) 0.024(5) -0.042(6) -0.020(6)
C52 0.099(7) 0.085(6) 0.119(9) -0.024(6) -0.031(6) 0.000(5)
C53 0.074(6) 0.154(10) 0.133(10) -0.015(8) 0.004(7) -0.034(7)
C54 0.069(5) 0.096(6) 0.080(6) -0.006(5) 0.020(4) -0.004(4)
C61 0.064(5) 0.076(5) 0.081(5) -0.007(4) -0.005(4) 0.012(4)
C62 0.066(5) 0.077(5) 0.103(7) 0.002(5) 0.024(5) 0.020(4)
C63 0.084(6) 0.061(4) 0.081(5) 0.002(4) 0.037(4) 0.000(4)
C64 0.069(5) 0.046(3) 0.086(5) -0.002(3) 0.018(4) 0.008(3)
C81 0.122(8) 0.085(6) 0.078(6) 0.015(5) -0.007(5) 0.028(5)
Li 0.059(6) 0.052(6) 0.060(7) -0.004(5) -0.016(5) 0.013(5)

loop_
_atom_type_symbol
_atom_type_description
_atom_type_scat_dispersion_real
_atom_type_scat_dispersion_imag
_atom_type_scat_source
C C 0.0033 0.0016 'International Tables Vol C Tables 4.2.6.8 and 6.1.1.4'
H H 0.0000 0.0000 'International Tables Vol C Tables 4.2.6.8 and 6.1.1.4'
Li Li -0.0003 0.0001 'International Tables Vol C Tables 4.2.6.8 and 6.1.1.4'
N N 0.0061 0.0033 'International Tables Vol C Tables 4.2.6.8 and 6.1.1.4'
O O 0.0106 0.0060 'International Tables Vol C Tables 4.2.6.8 and 6.1.1.4'
Si Si 0.0817 0.0704 'International Tables Vol C Tables 4.2.6.8 and 6.1.1.4'
Cl Cl 0.1484 0.1585 'International Tables Vol C Tables 4.2.6.8 and 6.1.1.4'
Zr Zr -2.9673 0.5597 'International Tables Vol C Tables 4.2.6.8 and 6.1.1.4'

loop_
_geom_angle_atom_site_label_1
_geom_angle_atom_site_label_2
_geom_angle_atom_site_label_3
_geom_angle
N3 Zr N1 109.62(16)
N3 Zr N2 108.15(15)
N1 Zr N2 71.98(14)
N3 Zr Cl2 103.71(14)
N1 Zr Cl2 145.83(11)
N2 Zr Cl2 90.93(11)
N3 Zr Cl1 101.03(13)
N1 Zr Cl1 90.79(11)
N2 Zr Cl1 149.67(10)
Cl2 Zr Cl1 90.06(6)
N2 Si N1 92.39(18)
N2 Si C4 109.9(2)
N1 Si C4 110.6(2)
N2 Si C1 117.6(2)
N1 Si C1 116.8(2)
C4 Si C1 108.6(3)
C11 N1 Si 129.7(3)
C11 N1 Zr 132.7(3)
Si N1 Zr 97.17(17)
C31 N2 Si 131.7(3)
C31 N2 Zr 131.8(3)
Si N2 Zr 96.39(17)
C7 N3 C8 109.7(5)
C7 N3 Zr 137.2(4)
C8 N3 Zr 113.1(4)
C3 C1 C2 109.2(5)
C3 C1 Si 112.6(4)
C2 C1 Si 113.0(4)
C5 C4 C6 109.8(5)
C5 C4 Si 116.1(4)
C6 C4 Si 115.0(5)
C16 C11 N1 120.6(4)
C16 C11 C12 119.0(4)
N1 C11 C12 120.4(4)
C13 C12 C11 118.3(5)
C13 C12 C17 118.5(5)
C11 C12 C17 123.2(4)
C14 C13 C12 122.7(5)
C15 C14 C13 118.7(5)
C14 C15 C16 122.3(5)
C15 C16 C11 118.9(5)
C15 C16 C20 119.3(5)
C11 C16 C20 121.8(4)
C12 C17 C18 111.2(5)
C12 C17 C19 114.0(5)
C18 C17 C19 108.5(5)
C16 C20 C21 110.1(5)
C16 C20 C22 112.1(5)
C21 C20 C22 110.1(5)
C32 C31 C36 118.5(5)
C32 C31 N2 120.5(4)
C36 C31 N2 121.0(4)
C33 C32 C31 119.3(5)
C33 C32 C37 117.6(5)
C31 C32 C37 123.0(5)
C34 C33 C32 121.5(6)
C33 C34 C35 119.4(6)
C34 C35 C36 121.6(5)
C35 C36 C31 119.5(5)
C35 C36 C40 118.6(5)
C31 C36 C40 121.8(4)
C32 C37 C38 111.4(6)
C32 C37 C39 113.6(6)
C38 C37 C39 109.7(6)
C41 C40 C36 110.3(5)
C41 C40 C42 109.0(5)
C36 C40 C42 113.2(5)
C51 O1 C54 108.7(6)
C51 O1 Li 127.3(6)
C54 O1 Li 123.9(6)
C61 O2 C64 105.1(5)
C61 O2 Li 126.1(6)
C64 O2 Li 126.1(5)
C71A O3 C74A 108.7(6)
C74B O3 C71B 102.2(9)
C71A O3 Li 119.3(6)
C74B O3 Li 116.7(8)
C74A O3 Li 128.9(6)
C71B O3 Li 133.4(7)
C81 O4 C84B 108.2(7)
C81 O4 C84A 108.7(8)
C81 O4 Li 124.5(5)
C84B O4 Li 124.9(7)
C84A O4 Li 126.3(8)
O1 C51 C52 105.6(7)
C51 C52 C53 101.0(8)
C54 C53 C52 105.4(8)
O1 C54 C53 105.7(8)
O2 C61 C62 107.3(7)
C63 C62 C61 105.0(6)
C62 C63 C64 105.3(6)
O2 C64 C63 103.7(6)
O3 C71A C72A 103.7(7)
C71A C72A C73A 102.8(7)
C74A C73A C72A 102.2(8)
O3 C74A C73A 107.3(8)
O3 C71B C72B 99.1(8)
C73B C72B C71B 104.1(9)
C74B C73B C72B 104.9(8)
O3 C74B C73B 99.9(9)
O4 C81 C82A 103.1(9)
O4 C81 C82B 104.9(8)
C83A C82A C81 104.4(12)
C82A C83A C84A 107.3(13)
O4 C84A C83A 94.9(10)
C83B C82B C81 102.6(12)
C82B C83B C84B 100.1(13)
O4 C84B C83B 96.8(11)
O4 Li O2 108.1(6)
O4 Li O1 112.4(6)
O2 Li O1 106.9(5)
O4 Li O3 109.6(6)
O2 Li O3 108.3(6)
O1 Li O3 111.5(6)

loop_
_geom_bond_atom_site_label_1
_geom_bond_atom_site_label_2
_geom_bond_distance
Zr N3 2.033(4)
Zr N1 2.113(4)
Zr N2 2.140(4)
Zr Cl2 2.4683(16)
Zr Cl1 2.4868(13)
Si N2 1.728(4)
Si N1 1.735(4)
Si C4 1.887(5)
Si C1 1.895(5)
N1 C11 1.419(6)
N2 C31 1.421(6)
N3 C7 1.438(7)
N3 C8 1.462(8)
C1 C3 1.536(8)
C1 C2 1.553(8)
C4 C5 1.529(8)
C4 C6 1.545(8)
C11 C16 1.419(7)
C11 C12 1.421(6)
C12 C13 1.394(8)
C12 C17 1.509(8)
C13 C14 1.379(8)
C14 C15 1.361(8)
C15 C16 1.401(7)
C16 C20 1.512(7)
C17 C18 1.516(9)
C17 C19 1.534(8)
C20 C21 1.521(9)
C20 C22 1.534(9)
C31 C32 1.417(7)
C31 C36 1.417(7)
C32 C33 1.406(8)
C32 C37 1.521(8)
C33 C34 1.367(9)
C34 C35 1.380(9)
C35 C36 1.392(7)
C36 C40 1.523(7)
C37 C38 1.522(10)
C37 C39 1.536(10)
C40 C41 1.521(8)
C40 C42 1.533(7)
O1 C51 1.405(9)
O1 C54 1.447(9)
O1 Li 1.918(12)
O2 C61 1.424(8)
O2 C64 1.444(8)
O2 Li 1.902(11)
O3 C71A 1.449(8)
O3 C74B 1.469(11)
O3 C74A 1.479(9)
O3 C71B 1.499(11)
O3 Li 1.922(13)
O4 C81 1.432(9)
O4 C84B 1.442(10)
O4 C84A 1.454(11)
O4 Li 1.898(12)
C51 C52 1.493(12)
C52 C53 1.495(15)
C53 C54 1.484(13)
C61 C62 1.491(11)
C62 C63 1.480(12)
C63 C64 1.507(9)
C71A C72A 1.525(10)
C72A C73A 1.531(11)
C73A C74A 1.486(11)
C71B C72B 1.549(12)
C72B C73B 1.537(13)
C73B C74B 1.537(13)
C81 C82A 1.488(11)
C81 C82B 1.509(11)
C82A C83A 1.487(12)
C83A C84A 1.550(12)
C82B C83B 1.500(12)
C83B C84B 1.538(12)

loop_
_geom_torsion_atom_site_label_1
_geom_torsion_atom_site_label_2
_geom_torsion_atom_site_label_3
_geom_torsion_atom_site_label_4
_geom_torsion
N2 Si N1 C11 -160.9(4)
C4 Si N1 C11 86.8(4)
C1 Si N1 C11 -38.2(5)
N2 Si N1 Zr 11.90(17)
C4 Si N1 Zr -100.4(2)
C1 Si N1 Zr 134.6(2)
N3 Zr N1 C11 -94.2(4)
N2 Zr N1 C11 162.4(4)
Cl2 Zr N1 C11 99.1(4)
Cl1 Zr N1 C11 7.8(4)
N3 Zr N1 Si 93.32(19)
N2 Zr N1 Si -10.08(15)
Cl2 Zr N1 Si -73.4(3)
Cl1 Zr N1 Si -164.67(14)
N1 Si N2 C31 164.8(4)
C4 Si N2 C31 -82.2(5)
C1 Si N2 C31 42.7(5)
N1 Si N2 Zr -11.73(17)
C4 Si N2 Zr 101.2(2)
C1 Si N2 Zr -133.8(2)
N3 Zr N2 C31 88.2(4)
N1 Zr N2 C31 -166.4(4)
Cl2 Zr N2 C31 -16.5(4)
Cl1 Zr N2 C31 -108.2(4)
N3 Zr N2 Si -95.3(2)
N1 Zr N2 Si 10.10(15)
Cl2 Zr N2 Si 159.98(14)
Cl1 Zr N2 Si 68.3(3)
N1 Zr N3 C7 -31.7(6)
N2 Zr N3 C7 45.1(6)
Cl2 Zr N3 C7 140.7(5)
Cl1 Zr N3 C7 -126.5(5)
N1 Zr N3 C8 147.2(4)
N2 Zr N3 C8 -136.0(4)
Cl2 Zr N3 C8 -40.4(4)
Cl1 Zr N3 C8 52.4(4)
N2 Si C1 C3 -65.6(5)
N1 Si C1 C3 -174.1(4)
C4 Si C1 C3 60.0(5)
N2 Si C1 C2 170.1(4)
N1 Si C1 C2 61.6(5)
C4 Si C1 C2 -64.3(4)
N2 Si C4 C5 -167.0(4)
N1 Si C4 C5 -66.4(5)
C1 Si C4 C5 63.1(5)
N2 Si C4 C6 63.0(5)
N1 Si C4 C6 163.6(4)
C1 Si C4 C6 -66.9(5)
Si N1 C11 C16 -102.6(5)
Zr N1 C11 C16 87.2(5)
Si N1 C11 C12 80.3(5)
Zr N1 C11 C12 -89.9(5)
C16 C11 C12 C13 4.7(7)
N1 C11 C12 C13 -178.2(5)
C16 C11 C12 C17 -172.6(5)
N1 C11 C12 C17 4.5(7)
C11 C12 C13 C14 -1.9(8)
C17 C12 C13 C14 175.6(6)
C12 C13 C14 C15 -1.2(9)
C13 C14 C15 C16 1.5(9)
C14 C15 C16 C11 1.4(8)
C14 C15 C16 C20 -176.1(6)
N1 C11 C16 C15 178.4(5)
C12 C11 C16 C15 -4.5(7)
N1 C11 C16 C20 -4.2(7)
C12 C11 C16 C20 173.0(5)
C13 C12 C17 C18 -69.4(7)
C11 C12 C17 C18 107.9(6)
C13 C12 C17 C19 53.7(7)
C11 C12 C17 C19 -129.0(5)
C15 C16 C20 C21 79.8(6)
C11 C16 C20 C21 -97.7(6)
C15 C16 C20 C22 -43.2(7)
C11 C16 C20 C22 139.4(6)
Si N2 C31 C32 -78.6(6)
Zr N2 C31 C32 96.7(5)
Si N2 C31 C36 103.3(5)
Zr N2 C31 C36 -81.4(6)
C36 C31 C32 C33 -2.4(8)
N2 C31 C32 C33 179.4(5)
C36 C31 C32 C37 173.8(5)
N2 C31 C32 C37 -4.4(8)
C31 C32 C33 C34 0.2(10)
C37 C32 C33 C34 -176.2(6)
C32 C33 C34 C35 1.9(11)
C33 C34 C35 C36 -1.7(10)
C34 C35 C36 C31 -0.6(9)
C34 C35 C36 C40 175.5(6)
C32 C31 C36 C35 2.6(8)
N2 C31 C36 C35 -179.3(5)
C32 C31 C36 C40 -173.3(5)
N2 C31 C36 C40 4.8(7)
C33 C32 C37 C38 70.3(8)
C31 C32 C37 C38 -106.0(7)
C33 C32 C37 C39 -54.2(8)
C31 C32 C37 C39 129.6(7)
C35 C36 C40 C41 -75.7(6)
C31 C36 C40 C41 100.3(6)
C35 C36 C40 C42 46.8(7)
C31 C36 C40 C42 -137.3(5)
C54 O1 C51 C52 27.9(10)
Li O1 C51 C52 -148.1(7)
O1 C51 C52 C53 -36.8(11)
C51 C52 C53 C54 32.1(11)
C51 O1 C54 C53 -7.0(10)
Li O1 C54 C53 169.2(7)
C52 C53 C54 O1 -16.6(11)
C64 O2 C61 C62 -32.1(8)
Li O2 C61 C62 130.0(7)
O2 C61 C62 C63 13.5(9)
C61 C62 C63 C64 9.4(9)
C61 O2 C64 C63 37.4(8)
Li O2 C64 C63 -124.8(7)
C62 C63 C64 O2 -28.6(8)
C74A O3 C71A C72A -21.5(11)
Li O3 C71A C72A 176.4(7)
O3 C71A C72A C73A 36.7(12)
C71A C72A C73A C74A -37.7(12)
C71A O3 C74A C73A -2.5(12)
Li O3 C74A C73A 157.3(8)
C72A C73A C74A O3 25.2(12)
C74B O3 C71B C72B 52.4(17)
Li O3 C71B C72B -160.7(13)
O3 C71B C72B C73B -31(2)
C71B C72B C73B C74B 1(3)
C71B O3 C74B C73B -52.2(15)
Li O3 C74B C73B 154.2(11)
C72B C73B C74B O3 31(2)
C84A O4 C81 C82A -41.3(13)
Li O4 C81 C82A 146.3(10)
C84B O4 C81 C82B 20.9(13)
Li O4 C81 C82B -175.7(10)
O4 C81 C82A C83A 15.0(16)
C81 C82A C83A C84A 13(2)
C81 O4 C84A C83A 46.6(14)
Li O4 C84A C83A -141.2(10)
C82A C83A C84A O4 -34.9(18)
O4 C81 C82B C83B 13.1(16)
C81 C82B C83B C84B -39.4(19)
C81 O4 C84B C83B -44.6(14)
Li O4 C84B C83B 152.1(10)
C82B C83B C84B O4 50.6(17)
C81 O4 Li O2 -5.0(10)
C84B O4 Li O2 155.7(9)
C84A O4 Li O2 -176.1(11)
C81 O4 Li O1 -122.7(8)
C84B O4 Li O1 38.0(12)
C84A O4 Li O1 66.2(12)
C81 O4 Li O3 112.8(7)
C84B O4 Li O3 -86.5(11)
C84A O4 Li O3 -58.3(12)
C61 O2 Li O4 64.6(9)
C64 O2 Li O4 -136.9(6)
C61 O2 Li O1 -174.3(6)
C64 O2 Li O1 -15.8(9)
C61 O2 Li O3 -54.1(9)
C64 O2 Li O3 104.4(7)
C51 O1 Li O4 -135.6(8)
C54 O1 Li O4 48.9(8)
C51 O1 Li O2 106.0(8)
C54 O1 Li O2 -69.5(8)
C51 O1 Li O3 -12.1(10)
C54 O1 Li O3 172.4(6)
C71A O3 Li O4 19.7(9)
C74B O3 Li O4 -165.3(11)
C74A O3 Li O4 -138.3(8)
C71B O3 Li O4 51.5(15)
C71A O3 Li O2 137.4(7)
C74B O3 Li O2 -47.6(13)
C74A O3 Li O2 -20.6(11)
C71B O3 Li O2 169.2(14)
C71A O3 Li O1 -105.3(8)
C74B O3 Li O1 69.7(12)
C74A O3 Li O1 96.7(9)
C71B O3 Li O1 -73.6(15)
